data_7006219
loop_
_publ_author_name
'S\'anchez-M\'endez, Alberto'
'Ortiz, Alba M.'
'de Jes\'us, Ernesto'
'Flores, Juan C.'
'G\'omez-Sal, Pilar'

_publ_section_title
;
 Dendronized scorpionate complexes of molybdenum in low and high
 oxidation states.
;
_journal_issue 48
_journal_name_full 'Dalton transactions (Cambridge, England : 2003)'
_journal_page_first 5658
_journal_page_last 5669
_journal_paper_doi 10.1039/b710125b
_journal_year 2007
_chemical_compound_source 'synthesis as described'
_chemical_formula_moiety 'C29 H31 Mo1 N5 O3'
_chemical_formula_sum 'C29 H31 Mo N5 O3'
_chemical_formula_weight 593.53
_chemical_name_systematic
;
?
;
_space_group_IT_number 2
_symmetry_cell_setting triclinic
_symmetry_Int_Tables_number 2
_symmetry_space_group_name_Hall '-P 1'
_symmetry_space_group_name_H-M 'P -1'
_atom_sites_solution_hydrogens geom
_atom_sites_solution_primary direct
_atom_sites_solution_secondary difmap
_audit_conform_dict_location ftp://ftp.iucr.org/pub/cif_core.dic
_audit_conform_dict_name cif_core.dic
_audit_conform_dict_version 2.2
_audit_creation_date 2007-06-25T19:26:21-00:00
_audit_creation_method 'WinGX routine CIF_UPDATE'
_cell_angle_alpha 83.470(5)
_cell_angle_beta 89.970(5)
_cell_angle_gamma 89.760(5)
_cell_formula_units_Z 4
_cell_length_a 12.280(5)
_cell_length_b 12.284(5)
_cell_length_c 19.122(5)
_cell_measurement_reflns_used 45
_cell_measurement_temperature 200(2)
_cell_measurement_theta_max 20.29
_cell_measurement_theta_min 4.11
_cell_measurement_wavelength 0.71073
_cell_volume 2865.8(18)
_computing_cell_refinement 'Dirax/lsq (Duisenberg & Schreurs, 1989-2000)'
_computing_data_collection 'Collect (Nonius BV, 1997-2000)'
_computing_data_reduction 'EvalCCD (Duisenberg & Schreurs 1990-2000)'
_computing_molecular_graphics 'Ortep-3 for Windows (Farrugia, 1997)'
_computing_publication_material 'WinGX publication routines (Farrugia, 1999)'
_computing_structure_refinement 'SHELXL-97 (Sheldrick, 1997)'
_computing_structure_solution 'SHELXS-97 (Sheldrick, 1997)'
_diffrn_ambient_temperature 200(2)
_diffrn_detector 'CCD plate'
_diffrn_measured_fraction_theta_full 0.998
_diffrn_measured_fraction_theta_max 0.998
_diffrn_measurement_device '95mm CCD camera on \k-goniostat'
_diffrn_measurement_device_type KappaCCD
_diffrn_measurement_method 'CCD rotation images, thick slices'
_diffrn_orient_matrix_type X=UH
_diffrn_orient_matrix_UB_11 0.01
_diffrn_orient_matrix_UB_12 0
_diffrn_orient_matrix_UB_13 0
_diffrn_orient_matrix_UB_21 0
_diffrn_orient_matrix_UB_22 0.01
_diffrn_orient_matrix_UB_23 0
_diffrn_orient_matrix_UB_31 0
_diffrn_orient_matrix_UB_32 0
_diffrn_orient_matrix_UB_33 0.01
_diffrn_radiation_monochromator graphite
_diffrn_radiation_probe x-ray
_diffrn_radiation_type MoK\a
_diffrn_radiation_wavelength 0.71069
_diffrn_reflns_av_R_equivalents 0.1312
_diffrn_reflns_av_unetI/netI 0.194
_diffrn_reflns_limit_h_max 15
_diffrn_reflns_limit_h_min -15
_diffrn_reflns_limit_k_max 15
_diffrn_reflns_limit_k_min -15
_diffrn_reflns_limit_l_max 23
_diffrn_reflns_limit_l_min -24
_diffrn_reflns_number 25236
_diffrn_reflns_reduction_process
;
Scaled and merged with SORTAV
R.H. Blessing, (1987) Cryst. Rev. 1, 3-58
R.H. Blessing, (1989) J. Appl. Cryst. 22, 396-397
;
_diffrn_reflns_theta_full 27.5
_diffrn_reflns_theta_max 27.5
_diffrn_reflns_theta_min 3.05
_diffrn_source 'Enraf Nonius FR590'
_exptl_absorpt_coefficient_mu 0.495
_exptl_absorpt_correction_type none
_exptl_crystal_colour yellow
_exptl_crystal_density_diffrn 1.376
_exptl_crystal_density_method 'not measured'
_exptl_crystal_description prism
_exptl_crystal_F_000 1224
_exptl_crystal_size_max 0.5
_exptl_crystal_size_mid 0.23
_exptl_crystal_size_min 0.23
_refine_diff_density_max 1.365
_refine_diff_density_min -1.777
_refine_diff_density_rms 0.153
_refine_ls_extinction_method none
_refine_ls_goodness_of_fit_ref 1.01
_refine_ls_hydrogen_treatment mixed
_refine_ls_matrix_type full
_refine_ls_number_parameters 707
_refine_ls_number_reflns 13133
_refine_ls_number_restraints 0
_refine_ls_restrained_S_all 1.01
_refine_ls_R_factor_all 0.1869
_refine_ls_R_factor_gt 0.0755
_refine_ls_shift/su_max 0.079
_refine_ls_shift/su_mean 0.001
_refine_ls_structure_factor_coef Fsqd
_refine_ls_weighting_details 'calc w=1/[\s^2^(Fo^2^)+(0.0925P)^2^+0.0000P] where P=(Fo^2^+2Fc^2^)/3'
_refine_ls_weighting_scheme calc
_refine_ls_wR_factor_gt 0.1729
_refine_ls_wR_factor_ref 0.224
_reflns_number_gt 5790
_reflns_number_total 13133
_reflns_threshold_expression >2sigma(I)
_cod_data_source_file b710125b.txt
_cod_data_source_block 15
_cod_database_code 7006219

loop_
_symmetry_equiv_pos_as_xyz
'x, y, z'
'-x, -y, -z'

loop_
_atom_site_label
_atom_site_type_symbol
_atom_site_fract_x
_atom_site_fract_y
_atom_site_fract_z
_atom_site_U_iso_or_equiv
_atom_site_adp_type
_atom_site_occupancy
_atom_site_symmetry_multiplicity
_atom_site_calc_flag
_atom_site_refinement_flags
_atom_site_disorder_assembly
_atom_site_disorder_group
C1A C 0.0612(6) 0.3331(7) 0.9606(4) 0.0384(19) Uani 1 1 d . . .
C1B C 0.4382(6) 0.3334(6) 0.4603(4) 0.0334(17) Uani 1 1 d . . .
C2A C 0.0354(6) 0.3631(7) 1.0275(4) 0.0376(19) Uani 1 1 d . . .
H2A H -0.0291 0.3956 1.0402 0.045 Uiso 1 1 calc R . .
C2B C 0.4635(6) 0.3629(7) 0.5269(4) 0.0369(19) Uani 1 1 d . . .
H2B H 0.5277 0.3955 0.5395 0.044 Uiso 1 1 calc R . .
C3A C 0.1228(6) 0.3356(7) 1.0704(4) 0.0328(18) Uani 1 1 d . . .
C3B C 0.3777(6) 0.3357(6) 0.5700(4) 0.0333(17) Uani 1 1 d . . .
C4A C -0.0067(6) 0.3501(8) 0.8959(4) 0.046(2) Uani 1 1 d . . .
H4A1 H 0.0315 0.3228 0.8577 0.069 Uiso 1 1 calc R . .
H4A2 H -0.0213 0.4269 0.8844 0.069 Uiso 1 1 calc R . .
H4A3 H -0.0742 0.3115 0.9039 0.069 Uiso 1 1 calc R . .
C4B C 0.5060(6) 0.3496(9) 0.3949(4) 0.051(2) Uani 1 1 d . . .
H4B1 H 0.4678 0.3219 0.3569 0.076 Uiso 1 1 calc R . .
H4B2 H 0.5738 0.311 0.4029 0.076 Uiso 1 1 calc R . .
H4B3 H 0.52 0.4263 0.383 0.076 Uiso 1 1 calc R . .
C5A C 0.1411(6) 0.3478(7) 1.1458(4) 0.042(2) Uani 1 1 d . . .
H5A1 H 0.2117 0.3195 1.1597 0.063 Uiso 1 1 calc R . .
H5A2 H 0.0863 0.308 1.1738 0.063 Uiso 1 1 calc R . .
H5A3 H 0.1371 0.424 1.1527 0.063 Uiso 1 1 calc R . .
C5B C 0.3588(7) 0.3484(8) 0.6462(4) 0.045(2) Uani 1 1 d . . .
H5B1 H 0.2882 0.3206 0.66 0.067 Uiso 1 1 calc R . .
H5B2 H 0.3627 0.4245 0.6529 0.067 Uiso 1 1 calc R . .
H5B3 H 0.4136 0.3082 0.6743 0.067 Uiso 1 1 calc R . .
C6A C 0.3504(6) -0.0018(7) 0.9875(4) 0.0340(18) Uani 1 1 d . . .
C6B C 0.1500(6) -0.0018(7) 0.4864(4) 0.0356(18) Uani 1 1 d . . .
C7A C 0.3790(6) -0.0301(6) 1.0576(4) 0.0334(17) Uani 1 1 d . . .
H7A H 0.4018 -0.0986 1.0782 0.04 Uiso 1 1 calc R . .
C7B C 0.1201(6) -0.0302(7) 0.5571(4) 0.0371(18) Uani 1 1 d . . .
H7B H 0.0962 -0.0982 0.5777 0.045 Uiso 1 1 calc R . .
C8A C 0.3670(6) 0.0643(6) 1.0910(4) 0.0341(18) Uani 1 1 d . . .
C8B C 0.1335(6) 0.0634(6) 0.5899(4) 0.0286(16) Uani 1 1 d . . .
C9A C 0.3511(7) -0.0746(6) 0.9280(5) 0.043(2) Uani 1 1 d . . .
H9A1 H 0.3276 -0.0328 0.8852 0.065 Uiso 1 1 calc R . .
H9A2 H 0.3027 -0.1351 0.9394 0.065 Uiso 1 1 calc R . .
H9A3 H 0.4236 -0.1017 0.922 0.065 Uiso 1 1 calc R . .
C9B C 0.1486(7) -0.0760(7) 0.4288(4) 0.043(2) Uani 1 1 d . . .
H9B1 H 0.1724 -0.036 0.3855 0.064 Uiso 1 1 calc R . .
H9B2 H 0.0759 -0.1022 0.4232 0.064 Uiso 1 1 calc R . .
H9B3 H 0.1966 -0.1371 0.4411 0.064 Uiso 1 1 calc R . .
C10A C 0.3899(7) 0.0837(8) 1.1658(4) 0.045(2) Uani 1 1 d . . .
H10A H 0.372 0.1581 1.1721 0.068 Uiso 1 1 calc R . .
H10B H 0.4657 0.0706 1.1759 0.068 Uiso 1 1 calc R . .
H10C H 0.3467 0.0349 1.1971 0.068 Uiso 1 1 calc R . .
C10B C 0.1092(7) 0.0819(8) 0.6648(4) 0.046(2) Uani 1 1 d . . .
H10D H 0.127 0.156 0.6717 0.069 Uiso 1 1 calc R . .
H10E H 0.1517 0.0322 0.6962 0.069 Uiso 1 1 calc R . .
H10F H 0.0332 0.0695 0.6743 0.069 Uiso 1 1 calc R . .
C11A C 0.3106(5) 0.2601(6) 1.0502(4) 0.0271(16) Uani 1 1 d . . .
C11B C 0.1901(5) 0.2593(6) 0.5498(4) 0.0276(17) Uani 1 1 d . . .
H11B H 0.1859 0.2638 0.6006 0.033 Uiso 1 1 calc R . .
C12A C 0.3946(6) 0.3406(7) 1.0151(4) 0.0336(18) Uani 1 1 d . . .
C12B C 0.1053(6) 0.3409(7) 0.5154(4) 0.0310(17) Uani 1 1 d . . .
C13A C 0.3627(6) 0.4596(7) 1.0200(4) 0.0344(18) Uani 1 1 d . . .
C13B C 0.1379(6) 0.4599(6) 0.5201(4) 0.0306(17) Uani 1 1 d . . .
C14A C 0.3804(6) 0.5094(7) 1.0813(4) 0.0394(19) Uani 1 1 d . . .
H14A H 0.4168 0.4712 1.1191 0.047 Uiso 1 1 calc R . .
C14B C 0.1197(6) 0.5093(7) 0.5819(4) 0.0378(19) Uani 1 1 d . . .
H14B H 0.0844 0.4709 0.62 0.045 Uiso 1 1 calc R . .
C15A C 0.3431(7) 0.6173(7) 1.0860(5) 0.045(2) Uani 1 1 d . . .
H15A H 0.3559 0.6501 1.1267 0.054 Uiso 1 1 calc R . .
C15B C 0.1549(7) 0.6164(7) 0.5855(4) 0.045(2) Uani 1 1 d . . .
H15B H 0.1407 0.6495 0.6259 0.054 Uiso 1 1 calc R . .
C16A C 0.2880(7) 0.6744(7) 1.0306(5) 0.045(2) Uani 1 1 d . . .
H16A H 0.2607 0.744 1.0349 0.054 Uiso 1 1 calc R . .
C16B C 0.2109(7) 0.6749(7) 0.5298(5) 0.049(2) Uani 1 1 d . . .
H16B H 0.238 0.7444 0.5341 0.059 Uiso 1 1 calc R . .
C17A C 0.2728(6) 0.6270(7) 0.9670(4) 0.0388(19) Uani 1 1 d . . .
H17A H 0.2391 0.6666 0.9285 0.047 Uiso 1 1 calc R . .
C17B C 0.2254(7) 0.6267(7) 0.4670(4) 0.041(2) Uani 1 1 d . . .
H17B H 0.2583 0.6662 0.4283 0.05 Uiso 1 1 calc R . .
C18A C 0.3094(6) 0.5197(7) 0.9630(4) 0.0347(18) Uani 1 1 d . . .
H18A H 0.2982 0.4876 0.9219 0.042 Uiso 1 1 calc R . .
C18B C 0.1905(6) 0.5196(7) 0.4630(4) 0.0370(19) Uani 1 1 d . . .
H18B H 0.2022 0.4875 0.4219 0.044 Uiso 1 1 calc R . .
C21A C 0.3613(7) 0.3089(7) 0.8459(4) 0.0355(19) Uani 1 1 d . . .
C21B C 0.1387(6) 0.3074(7) 0.3465(4) 0.0326(18) Uani 1 1 d . . .
C22A C 0.3187(6) 0.1240(6) 0.8040(4) 0.0315(17) Uani 1 1 d . . .
C22B C 0.3251(6) 0.2742(7) 0.2928(4) 0.0364(18) Uani 1 1 d . . .
C23A C 0.1735(6) 0.2749(7) 0.7931(4) 0.0355(18) Uani 1 1 d . . .
C23B C 0.1827(6) 0.1241(7) 0.3039(4) 0.0361(18) Uani 1 1 d . . .
C24A C 0.0324(7) 0.0250(7) 0.9017(4) 0.0382(19) Uani 1 1 d . . .
C24B C 0.4661(7) 0.0251(8) 0.4011(4) 0.045(2) Uani 1 1 d . . .
C25A C -0.0639(9) -0.0471(9) 0.9065(5) 0.074(3) Uani 1 1 d . . .
H25A H -0.0647 -0.0889 0.8671 0.111 Uiso 1 1 calc R . .
H25B H -0.1288 -0.0033 0.9062 0.111 Uiso 1 1 calc R . .
H25C H -0.0606 -0.0959 0.9494 0.111 Uiso 1 1 calc R . .
C25B C 0.5648(9) -0.0458(10) 0.4066(6) 0.076(4) Uani 1 1 d . . .
H25D H 0.6223 -0.0101 0.379 0.114 Uiso 1 1 calc R . .
H25E H 0.5485 -0.1145 0.3896 0.114 Uiso 1 1 calc R . .
H25F H 0.5873 -0.0586 0.455 0.114 Uiso 1 1 calc R . .
C31A C 0.2579(8) 0.5937(8) 0.7762(4) 0.050(2) Uani 1 1 d . . .
H31A H 0.265 0.5178 0.7812 0.06 Uiso 1 1 calc R . .
C31B C 0.2426(8) 0.5926(8) 0.2756(5) 0.053(3) Uani 1 1 d . . .
H31B H 0.2358 0.5168 0.2798 0.063 Uiso 1 1 calc R . .
C32A C 0.1536(8) 0.6409(9) 0.7736(5) 0.056(3) Uani 1 1 d . . .
H32A H 0.092 0.597 0.7748 0.067 Uiso 1 1 calc R . .
C32B C 0.1531(8) 0.6568(11) 0.2715(5) 0.065(3) Uani 1 1 d . . .
H32B H 0.0842 0.6256 0.2718 0.078 Uiso 1 1 calc R . .
C33A C 0.1438(8) 0.7524(10) 0.7692(6) 0.064(3) Uani 1 1 d . . .
H33A H 0.0749 0.7844 0.7679 0.077 Uiso 1 1 calc R . .
C33B C 0.1645(11) 0.7718(12) 0.2667(6) 0.084(4) Uani 1 1 d . . .
H33B H 0.1031 0.8167 0.2637 0.101 Uiso 1 1 calc R . .
C34A C 0.2340(11) 0.8175(9) 0.7666(7) 0.082(4) Uani 1 1 d . . .
H34A H 0.227 0.8931 0.765 0.098 Uiso 1 1 calc R . .
C34B C 0.2698(11) 0.8187(10) 0.2666(6) 0.083(4) Uani 1 1 d . . .
H34B H 0.2779 0.8942 0.2649 0.1 Uiso 1 1 calc R . .
C35A C 0.3385(9) 0.7681(13) 0.7665(6) 0.084(4) Uani 1 1 d . . .
H35A H 0.4009 0.8109 0.763 0.101 Uiso 1 1 calc R . .
C35B C 0.3591(8) 0.7520(10) 0.2691(6) 0.069(3) Uani 1 1 d . . .
H35B H 0.4288 0.7816 0.2677 0.083 Uiso 1 1 calc R . .
C36A C 0.3458(8) 0.6544(11) 0.7716(5) 0.061(3) Uani 1 1 d . . .
H36A H 0.4139 0.6211 0.7718 0.074 Uiso 1 1 calc R . .
C36B C 0.3446(7) 0.6399(8) 0.2737(5) 0.048(2) Uani 1 1 d . . .
H36B H 0.4057 0.5946 0.2755 0.058 Uiso 1 1 calc R . .
N1A N 0.1614(4) 0.2884(5) 0.9610(3) 0.0274(13) Uani 1 1 d . . .
N1B N 0.3391(5) 0.2886(5) 0.4610(3) 0.0297(14) Uani 1 1 d . . .
N2A N 0.1974(4) 0.2890(5) 1.0290(3) 0.0255(13) Uani 1 1 d . . .
N2B N 0.3019(4) 0.2882(5) 0.5288(3) 0.0244(13) Uani 1 1 d . . .
N3A N 0.3205(5) 0.1066(5) 0.9750(3) 0.0296(14) Uani 1 1 d . . .
N3B N 0.1796(5) 0.1056(5) 0.4751(3) 0.0311(14) Uani 1 1 d . . .
N4A N 0.3303(4) 0.1438(5) 1.0398(3) 0.0264(13) Uani 1 1 d . . .
N4B N 0.1695(4) 0.1451(5) 0.5400(3) 0.0295(14) Uani 1 1 d . . .
N5A N 0.1071(5) 0.0807(5) 0.8959(3) 0.0337(15) Uani 1 1 d . . .
N5B N 0.3925(5) 0.0791(6) 0.3969(3) 0.0387(16) Uani 1 1 d . . .
O1A O 0.4266(5) 0.3702(5) 0.8205(3) 0.0474(15) Uani 1 1 d . . .
O1B O 0.0733(5) 0.3695(5) 0.3202(3) 0.0507(16) Uani 1 1 d . . .
O2A O 0.3675(5) 0.0843(5) 0.7606(3) 0.0502(16) Uani 1 1 d . . .
O2B O 0.3693(5) 0.3205(6) 0.2404(3) 0.0504(16) Uani 1 1 d . . .
O3A O 0.1309(5) 0.3205(5) 0.7401(3) 0.0457(15) Uani 1 1 d . . .
O3B O 0.1328(5) 0.0848(5) 0.2604(3) 0.0531(16) Uani 1 1 d . . .
Mo1 Mo 0.24651(5) 0.20139(5) 0.87366(3) 0.02682(18) Uani 1 1 d . . .
Mo2 Mo 0.25356(5) 0.20143(5) 0.37363(3) 0.02736(19) Uani 1 1 d . . .
H1A H 0.313(5) 0.253(5) 1.101(3) 0.014(16) Uiso 1 1 d . . .
H12A H 0.465(6) 0.332(6) 1.043(4) 0.026(19) Uiso 1 1 d . . .
H12B H 0.091(4) 0.332(5) 0.464(3) 0.005(14) Uiso 1 1 d . . .
H3A H 0.403(5) 0.339(6) 0.965(4) 0.023(18) Uiso 1 1 d . . .
H3B H 0.041(6) 0.324(6) 0.533(4) 0.021(18) Uiso 1 1 d . . .

loop_
_atom_site_aniso_label
_atom_site_aniso_U_11
_atom_site_aniso_U_22
_atom_site_aniso_U_33
_atom_site_aniso_U_23
_atom_site_aniso_U_13
_atom_site_aniso_U_12
C1A 0.027(4) 0.047(5) 0.040(5) -0.004(4) 0.005(3) 0.002(4)
C1B 0.034(4) 0.036(5) 0.031(4) -0.002(3) 0.001(3) -0.005(3)
C2A 0.031(4) 0.043(5) 0.037(4) 0.002(4) 0.005(3) 0.016(4)
C2B 0.032(4) 0.036(5) 0.043(5) -0.009(4) -0.007(3) -0.006(4)
C3A 0.025(4) 0.036(5) 0.038(5) -0.008(4) 0.002(3) 0.003(3)
C3B 0.029(4) 0.029(4) 0.041(5) -0.001(3) 0.000(3) -0.002(3)
C4A 0.022(4) 0.067(6) 0.049(5) -0.009(5) -0.008(3) 0.010(4)
C4B 0.028(4) 0.086(7) 0.039(5) -0.010(5) 0.009(3) -0.006(4)
C5A 0.036(4) 0.046(5) 0.043(5) -0.002(4) 0.014(4) 0.010(4)
C5B 0.041(5) 0.055(6) 0.040(5) -0.014(4) -0.011(4) -0.004(4)
C6A 0.028(4) 0.040(5) 0.035(4) -0.008(4) 0.001(3) -0.002(3)
C6B 0.033(4) 0.034(5) 0.041(5) -0.008(4) -0.001(3) 0.004(3)
C7A 0.045(5) 0.021(4) 0.033(4) -0.001(3) -0.005(3) 0.012(3)
C7B 0.035(4) 0.033(5) 0.043(5) -0.001(4) 0.003(3) -0.002(3)
C8A 0.031(4) 0.026(4) 0.045(5) -0.003(4) 0.000(3) 0.002(3)
C8B 0.025(4) 0.033(4) 0.026(4) 0.002(3) 0.002(3) -0.003(3)
C9A 0.055(5) 0.020(4) 0.056(6) -0.008(4) 0.002(4) 0.001(4)
C9B 0.053(5) 0.026(4) 0.051(5) -0.013(4) 0.003(4) -0.001(4)
C10A 0.051(5) 0.055(6) 0.027(4) 0.006(4) -0.005(4) 0.017(4)
C10B 0.050(5) 0.048(6) 0.038(5) 0.005(4) 0.003(4) -0.009(4)
C11A 0.022(4) 0.032(4) 0.025(4) 0.005(3) -0.001(3) 0.007(3)
C11B 0.021(3) 0.034(4) 0.028(4) -0.008(3) -0.003(3) -0.002(3)
C12A 0.019(4) 0.048(5) 0.036(5) -0.015(4) 0.000(3) 0.000(3)
C12B 0.017(4) 0.038(5) 0.039(5) -0.010(4) 0.002(3) 0.001(3)
C13A 0.026(4) 0.039(5) 0.038(4) -0.003(4) 0.010(3) -0.001(3)
C13B 0.023(4) 0.030(4) 0.040(4) -0.008(3) -0.001(3) 0.003(3)
C14A 0.037(4) 0.043(5) 0.037(5) 0.003(4) -0.002(3) -0.008(4)
C14B 0.034(4) 0.039(5) 0.038(5) 0.003(4) 0.005(3) 0.006(4)
C15A 0.058(6) 0.032(5) 0.047(5) -0.009(4) 0.003(4) -0.008(4)
C15B 0.059(6) 0.039(5) 0.040(5) -0.014(4) -0.001(4) 0.015(4)
C16A 0.041(5) 0.029(5) 0.064(6) 0.000(4) 0.014(4) 0.004(4)
C16B 0.046(5) 0.026(5) 0.074(7) -0.005(4) -0.005(5) 0.004(4)
C17A 0.039(5) 0.033(5) 0.045(5) -0.004(4) -0.002(4) 0.001(4)
C17B 0.044(5) 0.036(5) 0.042(5) 0.004(4) 0.000(4) 0.000(4)
C18A 0.032(4) 0.042(5) 0.031(4) -0.004(4) 0.002(3) 0.003(4)
C18B 0.035(4) 0.038(5) 0.037(5) -0.001(4) -0.007(3) 0.004(4)
C21A 0.045(5) 0.045(5) 0.018(4) -0.010(4) 0.000(3) 0.019(4)
C21B 0.028(4) 0.043(5) 0.028(4) -0.011(4) 0.007(3) -0.011(4)
C22A 0.035(4) 0.032(4) 0.029(4) -0.008(3) 0.003(3) -0.002(3)
C22B 0.030(4) 0.039(5) 0.040(5) 0.001(4) -0.006(3) 0.010(4)
C23A 0.030(4) 0.036(5) 0.041(5) -0.006(4) 0.004(3) -0.001(3)
C23B 0.038(4) 0.037(5) 0.033(4) 0.001(4) 0.012(3) 0.004(4)
C24A 0.040(5) 0.037(5) 0.039(5) -0.009(4) -0.003(4) -0.010(4)
C24B 0.044(5) 0.047(5) 0.044(5) -0.006(4) 0.002(4) 0.016(4)
C25A 0.081(8) 0.080(8) 0.060(7) 0.000(6) -0.004(5) -0.058(7)
C25B 0.071(7) 0.089(9) 0.066(7) -0.007(6) -0.004(5) 0.057(7)
C31A 0.055(6) 0.050(6) 0.042(5) 0.002(4) -0.003(4) 0.014(5)
C31B 0.062(6) 0.055(6) 0.041(5) -0.007(5) 0.014(4) -0.023(5)
C32A 0.050(6) 0.068(7) 0.048(6) 0.002(5) -0.003(4) -0.003(5)
C32B 0.031(5) 0.108(11) 0.057(7) -0.007(6) 0.008(4) -0.002(6)
C33A 0.043(6) 0.067(8) 0.083(8) -0.018(6) -0.004(5) 0.014(5)
C33B 0.090(9) 0.095(10) 0.064(7) 0.008(7) 0.019(6) 0.056(8)
C34A 0.105(10) 0.040(7) 0.102(9) -0.015(6) -0.038(8) 0.008(7)
C34B 0.103(10) 0.056(8) 0.092(9) -0.016(7) 0.044(8) -0.017(7)
C35A 0.048(6) 0.120(12) 0.080(8) 0.009(8) -0.018(6) -0.035(7)
C35B 0.047(6) 0.079(9) 0.084(8) -0.024(7) 0.022(5) -0.009(6)
C36A 0.032(5) 0.095(10) 0.056(6) -0.009(6) -0.001(4) 0.001(6)
C36B 0.042(5) 0.057(7) 0.046(5) -0.003(5) -0.004(4) 0.005(5)
N1A 0.019(3) 0.037(4) 0.026(3) -0.005(3) -0.001(2) 0.004(3)
N1B 0.027(3) 0.038(4) 0.025(3) -0.005(3) 0.002(2) 0.000(3)
N2A 0.022(3) 0.028(3) 0.028(3) -0.008(3) -0.001(2) 0.001(2)
N2B 0.022(3) 0.026(3) 0.025(3) -0.001(3) -0.005(2) 0.000(2)
N3A 0.032(3) 0.019(3) 0.038(4) -0.007(3) -0.001(3) 0.004(3)
N3B 0.026(3) 0.027(4) 0.040(4) -0.002(3) 0.002(3) 0.000(3)
N4A 0.024(3) 0.025(3) 0.030(3) -0.001(3) -0.001(2) 0.005(2)
N4B 0.023(3) 0.029(3) 0.037(4) -0.006(3) 0.000(2) -0.004(3)
N5A 0.036(4) 0.036(4) 0.030(3) -0.006(3) 0.000(3) -0.002(3)
N5B 0.035(4) 0.040(4) 0.041(4) -0.002(3) 0.003(3) 0.012(3)
O1A 0.038(3) 0.053(4) 0.050(4) 0.000(3) 0.013(3) -0.016(3)
O1B 0.044(3) 0.055(4) 0.052(4) -0.002(3) -0.007(3) 0.025(3)
O2A 0.058(4) 0.051(4) 0.042(4) -0.008(3) 0.011(3) 0.012(3)
O2B 0.042(3) 0.069(5) 0.038(3) -0.001(3) 0.007(3) 0.000(3)
O3A 0.044(3) 0.055(4) 0.035(3) 0.003(3) 0.000(3) 0.007(3)
O3B 0.063(4) 0.049(4) 0.048(4) -0.006(3) -0.013(3) -0.002(3)
Mo1 0.0244(3) 0.0266(4) 0.0295(4) -0.0035(3) 0.0011(3) 0.0005(3)
Mo2 0.0242(3) 0.0278(4) 0.0301(4) -0.0035(3) 0.0002(3) 0.0039(3)

loop_
_atom_type_symbol
_atom_type_description
_atom_type_scat_dispersion_real
_atom_type_scat_dispersion_imag
_atom_type_scat_source
C C 0.0033 0.0016 'International Tables Vol C Tables 4.2.6.8 and 6.1.1.4'
H H 0 0 'International Tables Vol C Tables 4.2.6.8 and 6.1.1.4'
N N 0.0061 0.0033 'International Tables Vol C Tables 4.2.6.8 and 6.1.1.4'
O O 0.0106 0.006 'International Tables Vol C Tables 4.2.6.8 and 6.1.1.4'
Mo Mo -1.6832 0.6857 'International Tables Vol C Tables 4.2.6.8 and 6.1.1.4'

loop_
_exptl_crystal_face_index_h
_exptl_crystal_face_index_k
_exptl_crystal_face_index_l
_exptl_crystal_face_perp_dist
-2 1 4 0.158
3 -2 -5 0.114
3 -1 0 0.068
-3 1 0 0.125
0 -2 -1 0.03
0 1 0 0.064

loop_
_geom_angle_atom_site_label_1
_geom_angle_atom_site_label_2
_geom_angle_atom_site_label_3
_geom_angle
_geom_angle_site_symmetry_1
_geom_angle_site_symmetry_3
_geom_angle_publ_flag
N1A C1A C2A 110.4(7) . . ?
N1A C1A C4A 122.3(7) . . ?
C2A C1A C4A 127.3(7) . . ?
N1B C1B C2B 110.1(6) . . ?
N1B C1B C4B 122.1(7) . . ?
C2B C1B C4B 127.7(7) . . ?
C3A C2A C1A 107.4(7) . . ?
C3B C2B C1B 107.9(7) . . ?
C2A C3A N2A 105.3(6) . . ?
C2A C3A C5A 131.1(7) . . ?
N2A C3A C5A 123.6(6) . . ?
C2B C3B N2B 105.6(7) . . ?
C2B C3B C5B 131.5(7) . . ?
N2B C3B C5B 122.9(7) . . ?
N3A C6A C7A 111.5(6) . . ?
N3A C6A C9A 120.6(7) . . ?
C7A C6A C9A 127.9(7) . . ?
N3B C6B C7B 110.7(7) . . ?
N3B C6B C9B 122.8(7) . . ?
C7B C6B C9B 126.4(7) . . ?
C6A C7A C8A 106.6(7) . . ?
C8B C7B C6B 106.0(7) . . ?
N4A C8A C7A 105.5(6) . . ?
N4A C8A C10A 124.1(7) . . ?
C7A C8A C10A 130.3(7) . . ?
N4B C8B C7B 107.7(6) . . ?
N4B C8B C10B 123.1(7) . . ?
C7B C8B C10B 129.2(7) . . ?
N2A C11A N4A 108.5(6) . . ?
N2A C11A C12A 113.1(6) . . ?
N4A C11A C12A 114.6(6) . . ?
N4B C11B N2B 109.8(6) . . ?
N4B C11B C12B 114.5(6) . . ?
N2B C11B C12B 113.0(6) . . ?
C13A C12A C11A 112.1(6) . . ?
C13B C12B C11B 112.1(6) . . ?
C14A C13A C18A 118.7(7) . . ?
C14A C13A C12A 121.6(7) . . ?
C18A C13A C12A 119.5(7) . . ?
C18B C13B C14B 119.3(7) . . ?
C18B C13B C12B 119.8(7) . . ?
C14B C13B C12B 120.9(7) . . ?
C13A C14A C15A 120.4(8) . . ?
C15B C14B C13B 119.5(8) . . ?
C16A C15A C14A 120.4(8) . . ?
C14B C15B C16B 121.6(8) . . ?
C15A C16A C17A 120.2(8) . . ?
C15B C16B C17B 118.8(8) . . ?
C18A C17A C16A 118.9(8) . . ?
C18B C17B C16B 119.9(8) . . ?
C17A C18A C13A 121.3(7) . . ?
C17B C18B C13B 120.9(8) . . ?
O1A C21A Mo1 171.2(6) . . ?
O1B C21B Mo2 170.2(6) . . ?
O2A C22A Mo1 174.7(7) . . ?
O2B C22B Mo2 178.9(7) . . ?
O3A C23A Mo1 177.1(6) . . ?
O3B C23B Mo2 173.9(7) . . ?
N5A C24A C25A 178.0(9) . . ?
N5B C24B C25B 179.4(11) . . ?
C36A C31A C32A 121.3(10) . . ?
C32B C31B C36B 119.8(10) . . ?
C33A C32A C31A 119.1(10) . . ?
C31B C32B C33B 119.6(10) . . ?
C34A C33A C32A 120.8(10) . . ?
C32B C33B C34B 119.8(10) . . ?
C33A C34A C35A 119.1(11) . . ?
C35B C34B C33B 119.3(11) . . ?
C36A C35A C34A 118.8(11) . . ?
C34B C35B C36B 119.1(10) . . ?
C31A C36A C35A 120.9(10) . . ?
C31B C36B C35B 122.3(10) . . ?
C1A N1A N2A 104.7(5) . . ?
C1A N1A Mo1 128.6(5) . . ?
N2A N1A Mo1 126.0(4) . . ?
C1B N1B N2B 105.6(5) . . ?
C1B N1B Mo2 128.8(5) . . ?
N2B N1B Mo2 124.9(4) . . ?
N1A N2A C3A 112.3(5) . . ?
N1A N2A C11A 122.4(5) . . ?
C3A N2A C11A 124.5(6) . . ?
N1B N2B C3B 110.8(6) . . ?
N1B N2B C11B 123.0(5) . . ?
C3B N2B C11B 125.4(6) . . ?
N4A N3A C6A 103.5(6) . . ?
N4A N3A Mo1 126.9(4) . . ?
C6A N3A Mo1 129.1(5) . . ?
C6B N3B N4B 105.3(6) . . ?
C6B N3B Mo2 128.7(5) . . ?
N4B N3B Mo2 125.6(5) . . ?
N3A N4A C8A 112.9(6) . . ?
N3A N4A C11A 122.0(6) . . ?
C8A N4A C11A 125.0(6) . . ?
C8B N4B N3B 110.3(6) . . ?
C8B N4B C11B 127.1(6) . . ?
N3B N4B C11B 122.6(6) . . ?
C24A N5A Mo1 173.6(6) . . ?
C24B N5B Mo2 171.6(7) . . ?
C23A Mo1 C22A 83.3(3) . . ?
C23A Mo1 C21A 83.0(3) . . ?
C22A Mo1 C21A 81.6(3) . . ?
C23A Mo1 N5A 92.0(3) . . ?
C22A Mo1 N5A 96.4(3) . . ?
C21A Mo1 N5A 174.8(3) . . ?
C23A Mo1 N3A 175.0(3) . . ?
C22A Mo1 N3A 99.1(3) . . ?
C21A Mo1 N3A 101.7(3) . . ?
N5A Mo1 N3A 83.4(2) . . ?
C23A Mo1 N1A 98.9(3) . . ?
C22A Mo1 N1A 177.6(3) . . ?
C21A Mo1 N1A 99.6(2) . . ?
N5A Mo1 N1A 82.6(2) . . ?
N3A Mo1 N1A 78.6(2) . . ?
C22B Mo2 C23B 82.6(3) . . ?
C22B Mo2 C21B 83.1(3) . . ?
C23B Mo2 C21B 81.7(3) . . ?
C22B Mo2 N5B 92.9(3) . . ?
C23B Mo2 N5B 96.2(3) . . ?
C21B Mo2 N5B 175.7(3) . . ?
C22B Mo2 N1B 99.2(3) . . ?
C23B Mo2 N1B 177.8(3) . . ?
C21B Mo2 N1B 99.8(3) . . ?
N5B Mo2 N1B 82.5(2) . . ?
C22B Mo2 N3B 175.3(3) . . ?
C23B Mo2 N3B 98.9(3) . . ?
C21B Mo2 N3B 101.4(3) . . ?
N5B Mo2 N3B 82.6(2) . . ?
N1B Mo2 N3B 79.2(2) . . ?

loop_
_geom_bond_atom_site_label_1
_geom_bond_atom_site_label_2
_geom_bond_distance
_geom_bond_site_symmetry_2
_geom_bond_publ_flag
C1A N1A 1.346(9) . ?
C1A C2A 1.406(11) . ?
C1A C4A 1.487(11) . ?
C1B N1B 1.337(9) . ?
C1B C2B 1.400(10) . ?
C1B C4B 1.496(10) . ?
C2A C3A 1.369(10) . ?
C2B C3B 1.356(11) . ?
C3A N2A 1.376(9) . ?
C3A C5A 1.483(11) . ?
C3B N2B 1.391(9) . ?
C3B C5B 1.501(11) . ?
C6A N3A 1.375(10) . ?
C6A C7A 1.390(10) . ?
C6A C9A 1.526(10) . ?
C6B N3B 1.363(10) . ?
C6B C7B 1.406(11) . ?
C6B C9B 1.509(10) . ?
C7A C8A 1.393(10) . ?
C7B C8B 1.381(11) . ?
C8A N4A 1.376(9) . ?
C8A C10A 1.504(11) . ?
C8B N4B 1.379(9) . ?
C8B C10B 1.505(10) . ?
C11A N2A 1.479(8) . ?
C11A N4A 1.484(9) . ?
C11A C12A 1.533(11) . ?
C11B N4B 1.460(9) . ?
C11B N2B 1.465(8) . ?
C11B C12B 1.537(10) . ?
C12A C13A 1.525(11) . ?
C12B C13B 1.530(11) . ?
C13A C14A 1.399(11) . ?
C13A C18A 1.405(11) . ?
C13B C18B 1.403(11) . ?
C13B C14B 1.406(10) . ?
C14A C15A 1.414(12) . ?
C14B C15B 1.396(12) . ?
C15A C16A 1.378(12) . ?
C15B C16B 1.398(13) . ?
C16A C17A 1.419(12) . ?
C16B C17B 1.409(12) . ?
C17A C18A 1.401(11) . ?
C17B C18B 1.396(11) . ?
C21A O1A 1.169(10) . ?
C21A Mo1 1.967(9) . ?
C21B O1B 1.178(9) . ?
C21B Mo2 1.946(8) . ?
C22A O2A 1.174(8) . ?
C22A Mo1 1.934(7) . ?
C22B O2B 1.222(10) . ?
C22B Mo2 1.911(9) . ?
C23A O3A 1.218(9) . ?
C23A Mo1 1.916(8) . ?
C23B O3B 1.180(9) . ?
C23B Mo2 1.933(9) . ?
C24A N5A 1.145(9) . ?
C24A C25A 1.476(12) . ?
C24B N5B 1.116(9) . ?
C24B C25B 1.487(12) . ?
C31A C36A 1.312(13) . ?
C31A C32A 1.402(12) . ?
C31B C32B 1.347(14) . ?
C31B C36B 1.381(12) . ?
C32A C33A 1.368(15) . ?
C32B C33B 1.413(17) . ?
C33A C34A 1.366(16) . ?
C33B C34B 1.418(18) . ?
C34A C35A 1.416(17) . ?
C34B C35B 1.364(16) . ?
C35A C36A 1.392(17) . ?
C35B C36B 1.383(15) . ?
N1A N2A 1.373(8) . ?
N1A Mo1 2.328(6) . ?
N1B N2B 1.374(8) . ?
N1B Mo2 2.336(6) . ?
N3A N4A 1.374(8) . ?
N3A Mo1 2.327(6) . ?
N3B N4B 1.389(8) . ?
N3B Mo2 2.337(6) . ?
N5A Mo1 2.278(7) . ?
N5B Mo2 2.279(6) . ?
